data_2020782
loop_
_publ_author_name
'\,Sen, Fatih'
'Kansiz, Sevgi'
'U\,car, \.Ibrahim'

_publ_section_title
;
 A one-dimensional copper(II) coordination polymer incorporating succinate
 and <i>N</i>,<i>N</i>-diethylethylenediamine ligands: crystallographic
 analysis, vibrational and surface features, and DFT analysis
;
_journal_coeditor_code WQ3133
_journal_issue 7
_journal_name_full 'Acta Crystallographica Section C'
_journal_page_first 517
_journal_page_last 524
_journal_paper_doi 10.1107/S2053229617008452
_journal_volume 73
_journal_year 2017
_chemical_formula_iupac '[Cu (C4 H4 O4) (C6 H16 N2)], 4H2 O1'
_chemical_formula_moiety 'C10 H20 Cu N2 O4, 4(H2 O1)'
_chemical_formula_sum 'C10 H28 Cu N2 O8'
_chemical_formula_weight 367.88
_chemical_name_systematic
;
<i>catena</i>-poly[[[(<i>N</i>,<i>N</i>'-diethylethylenediamine-\
\k^2^<i>N</i>,<i>N</i>')copper(II)]-\m-succinato-\
\k^2^<i>O</i>^1^:<i>O</i>^4^] tetrahydrate]
;
_space_group_crystal_system monoclinic
_space_group_IT_number 14
_space_group_name_Hall '-P 2ybc'
_space_group_name_H-M_alt 'P 1 21/c 1'
_symmetry_space_group_name_Hall '-P 2ybc'
_symmetry_space_group_name_H-M 'P 1 21/c 1'
_atom_sites_solution_hydrogens mixed
_audit_creation_method SHELXL-2016/6
_cell_angle_alpha 90
_cell_angle_beta 112.709(4)
_cell_angle_gamma 90
_cell_formula_units_Z 4
_cell_length_a 15.7523(8)
_cell_length_b 7.1201(3)
_cell_length_c 15.9540(8)
_cell_measurement_reflns_used 4139
_cell_measurement_temperature 296
_cell_measurement_theta_max 28.4
_cell_measurement_theta_min 2.6
_cell_volume 1650.65(15)
_computing_cell_refinement
;
X-AREA (Stoe & Cie, 2002)
;
_computing_data_collection
;
X-AREA (Stoe & Cie, 2002)
;
_computing_data_reduction
;
X-RED32 (Stoe & Cie, 2002)
;
_computing_molecular_graphics
;
ORTEP-3 for Windows (Farrugia, 2012)
;
_computing_structure_refinement
;
SHELXL2016 (Sheldrick, 2015)
;
_computing_structure_solution
;
SHELXS97 (Sheldrick, 2008)
;
_diffrn_ambient_temperature 296
_diffrn_measured_fraction_theta_full 1.000
_diffrn_measured_fraction_theta_max 0.997
_diffrn_measurement_device_type 'Stoe IPDS 2'
_diffrn_measurement_method 'rotation method'
_diffrn_radiation_monochromator graphite
_diffrn_radiation_source 'fine-focus sealed tube'
_diffrn_radiation_type MoK\a
_diffrn_radiation_wavelength 0.71073
_diffrn_reflns_av_R_equivalents 0.0297
_diffrn_reflns_limit_h_max 19
_diffrn_reflns_limit_h_min -21
_diffrn_reflns_limit_k_max 9
_diffrn_reflns_limit_k_min -9
_diffrn_reflns_limit_l_max 21
_diffrn_reflns_limit_l_min -21
_diffrn_reflns_number 14320
_diffrn_reflns_theta_full 25.242
_diffrn_reflns_theta_max 28.409
_diffrn_reflns_theta_min 2.575
_exptl_absorpt_coefficient_mu 1.360
_exptl_absorpt_correction_T_max 0.7457
_exptl_absorpt_correction_T_min 0.7062
_exptl_absorpt_correction_type integration
_exptl_absorpt_process_details
;
(X-RED32; Stoe & Cie, 2002)
;
_exptl_crystal_colour colourless
_exptl_crystal_density_diffrn 1.480
_exptl_crystal_description prism
_exptl_crystal_F_000 780
_exptl_crystal_size_max 0.590
_exptl_crystal_size_mid 0.280
_exptl_crystal_size_min 0.220
_refine_diff_density_max 0.307
_refine_diff_density_min -0.385
_refine_ls_extinction_method none
_refine_ls_goodness_of_fit_ref 0.997
_refine_ls_hydrogen_treatment mixed
_refine_ls_matrix_type full
_refine_ls_number_parameters 230
_refine_ls_number_reflns 4139
_refine_ls_number_restraints 8
_refine_ls_restrained_S_all 1.000
_refine_ls_R_factor_all 0.0418
_refine_ls_R_factor_gt 0.0295
_refine_ls_shift/su_max 0.003
_refine_ls_shift/su_mean 0.000
_refine_ls_structure_factor_coef Fsqd
_refine_ls_weighting_details 'w=1/[\s^2^(Fo^2^)+(0.0463P)^2^] where P=(Fo^2^+2Fc^2^)/3'
_refine_ls_weighting_scheme calc
_refine_ls_wR_factor_gt 0.0715
_refine_ls_wR_factor_ref 0.0749
_reflns_number_gt 3319
_reflns_number_total 4139
_reflns_threshold_expression 'I > 2\s(I)'
_cod_data_source_file wq3133sup1.cif
_cod_data_source_block I
_cod_original_cell_volume 1650.65(14)
_cod_database_code 2020782
_shelx_space_group_comment
;
The symmetry employed for this shelxl refinement is uniquely defined
by the following loop, which should always be used as a source of
symmetry information in preference to the above space-group names.
They are only intended as comments.
;

loop_
_space_group_symop_operation_xyz
'x, y, z'
'-x, y+1/2, -z+1/2'
'-x, -y, -z'
'x, -y-1/2, z-1/2'

loop_
_atom_site_type_symbol
_atom_site_label
_atom_site_fract_x
_atom_site_fract_y
_atom_site_fract_z
_atom_site_U_iso_or_equiv
_atom_site_adp_type
_atom_site_calc_flag
_atom_site_occupancy
Cu Cu1 0.67131(2) 0.18512(3) 0.01348(2) 0.03201(7) Uani d 1
O O2 0.57540(9) -0.10373(19) -0.06668(9) 0.0420(3) Uani d 1
O O1 0.69858(8) 0.02860(17) -0.07478(8) 0.0370(3) Uani d 1
O O4 0.58542(9) -0.66700(17) -0.08988(9) 0.0406(3) Uani d 1
O O3 0.71163(9) -0.4996(2) -0.05059(10) 0.0509(4) Uani d 1
O O8 1.03765(13) -0.3245(3) 0.10053(12) 0.0609(4) Uani d 1
O O6 0.84947(12) 0.0078(2) -0.13168(12) 0.0585(4) Uani d 1
N N2 0.77661(9) 0.0890(2) 0.12811(9) 0.0341(3) Uani d 1
O O7 0.87644(11) -0.3607(2) -0.05928(13) 0.0593(4) Uani d 1
N N1 0.61688(11) 0.2886(3) 0.09755(11) 0.0405(3) Uani d 1
O O5 0.40918(11) -0.6981(3) -0.09353(12) 0.0555(4) Uani d 1
C C8 0.62893(12) -0.2168(2) -0.17965(11) 0.0346(4) Uani d 1
H H8A 0.690903 -0.242006 -0.175631 0.042 Uiso calc 1
H H8B 0.596571 -0.150742 -0.236230 0.042 Uiso calc 1
C C10 0.63105(12) -0.5279(2) -0.10114(12) 0.0338(3) Uani d 1
C C7 0.63387(11) -0.0920(2) -0.10136(11) 0.0317(3) Uani d 1
C C9 0.58072(12) -0.4019(2) -0.18145(12) 0.0347(3) Uani d 1
H H9A 0.519677 -0.376373 -0.182916 0.042 Uiso calc 1
H H9B 0.573513 -0.468278 -0.236896 0.042 Uiso calc 1
C C3 0.85343(13) 0.2279(3) 0.15207(13) 0.0456(4) Uani d 1
H H3A 0.898168 0.199061 0.212368 0.055 Uiso calc 1
H H3B 0.829092 0.352101 0.154316 0.055 Uiso calc 1
C C2 0.73707(13) 0.0909(3) 0.19961(12) 0.0426(4) Uani d 1
H H2A 0.786433 0.084256 0.259245 0.051 Uiso calc 1
H H2B 0.697829 -0.018002 0.192329 0.051 Uiso calc 1
C C5 0.80721(13) -0.1044(3) 0.11766(14) 0.0433(4) Uani d 1
H H5A 0.828946 -0.103754 0.068463 0.052 Uiso calc 1
H H5B 0.754329 -0.187371 0.100051 0.052 Uiso calc 1
C C4 0.90179(15) 0.2320(4) 0.08705(16) 0.0562(5) Uani d 1
H H4A 0.950012 0.324078 0.106826 0.084 Uiso calc 1
H H4B 0.927679 0.110593 0.085503 0.084 Uiso calc 1
H H4C 0.858510 0.263838 0.027373 0.084 Uiso calc 1
C C1 0.68198(14) 0.2672(3) 0.19240(13) 0.0432(4) Uani d 1
H H1A 0.648690 0.259110 0.232283 0.052 Uiso calc 1
H H1B 0.722698 0.375030 0.210470 0.052 Uiso calc 1
C C6 0.88274(19) -0.1852(4) 0.20193(17) 0.0661(6) Uani d 1
H H6A 0.897986 -0.309480 0.188980 0.099 Uiso calc 1
H H6B 0.936313 -0.106635 0.219133 0.099 Uiso calc 1
H H6C 0.861539 -0.190427 0.250788 0.099 Uiso calc 1
H H7A 0.5710(16) 0.221(3) 0.0898(15) 0.048(6) Uiso d 1
H H7B 0.6036(17) 0.407(4) 0.0821(16) 0.055(7) Uiso d 1
H H8WA 1.041(3) -0.218(3) 0.075(3) 0.146(17) Uiso d 1
H H8WB 1.066(3) -0.424(4) 0.087(3) 0.125(14) Uiso d 1
H H7WB 0.914(4) -0.337(10) -0.001(2) 0.26(3) Uiso d 1
H H7WA 0.8247(16) -0.388(4) -0.052(2) 0.082(9) Uiso d 1
H H6WA 0.8053(16) 0.027(4) -0.115(2) 0.082(9) Uiso d 1
H H6WB 0.867(2) -0.104(3) -0.111(3) 0.129(15) Uiso d 1
H H5WA 0.414(2) -0.756(4) -0.049(2) 0.069(9) Uiso d 1
H H5WB 0.463(2) -0.697(4) -0.0933(18) 0.069(8) Uiso d 1

loop_
_atom_site_aniso_label
_atom_site_aniso_U_11
_atom_site_aniso_U_22
_atom_site_aniso_U_33
_atom_site_aniso_U_12
_atom_site_aniso_U_13
_atom_site_aniso_U_23
Cu1 0.03143(11) 0.03345(11) 0.03124(11) -0.00226(8) 0.01220(8) -0.00288(9)
O2 0.0469(7) 0.0427(7) 0.0445(7) -0.0045(6) 0.0265(6) -0.0034(6)
O1 0.0368(6) 0.0377(6) 0.0375(6) -0.0063(5) 0.0155(5) -0.0076(5)
O4 0.0393(6) 0.0376(7) 0.0444(7) -0.0048(5) 0.0157(6) 0.0039(6)
O3 0.0337(7) 0.0524(8) 0.0551(8) -0.0042(6) 0.0043(6) 0.0130(7)
O8 0.0618(10) 0.0614(10) 0.0625(10) -0.0038(8) 0.0273(8) -0.0019(9)
O6 0.0581(10) 0.0569(10) 0.0688(11) -0.0002(8) 0.0335(9) 0.0013(8)
N2 0.0326(7) 0.0370(8) 0.0317(7) -0.0027(6) 0.0113(6) -0.0006(6)
O7 0.0437(8) 0.0585(9) 0.0745(11) 0.0010(7) 0.0215(8) 0.0102(8)
N1 0.0391(8) 0.0442(10) 0.0406(8) -0.0005(7) 0.0181(7) -0.0047(7)
O5 0.0440(8) 0.0715(11) 0.0532(9) 0.0052(7) 0.0213(7) 0.0143(8)
C8 0.0422(9) 0.0320(9) 0.0301(8) 0.0000(7) 0.0145(7) 0.0000(6)
C10 0.0355(8) 0.0319(8) 0.0368(9) 0.0002(7) 0.0170(7) -0.0029(7)
C7 0.0353(8) 0.0293(8) 0.0287(8) 0.0027(6) 0.0106(6) 0.0039(6)
C9 0.0350(8) 0.0332(9) 0.0330(8) 0.0003(7) 0.0101(7) -0.0031(7)
C3 0.0394(9) 0.0533(12) 0.0408(10) -0.0119(8) 0.0118(8) -0.0048(9)
C2 0.0443(10) 0.0517(11) 0.0339(9) -0.0013(8) 0.0173(8) 0.0018(8)
C5 0.0421(10) 0.0407(10) 0.0456(10) 0.0045(8) 0.0152(8) 0.0011(8)
C4 0.0419(11) 0.0728(15) 0.0560(13) -0.0124(10) 0.0214(10) 0.0061(11)
C1 0.0465(10) 0.0507(11) 0.0355(9) -0.0027(8) 0.0191(8) -0.0075(8)
C6 0.0683(15) 0.0681(15) 0.0568(13) 0.0273(12) 0.0186(12) 0.0178(12)

loop_
_atom_type_symbol
_atom_type_description
_atom_type_scat_dispersion_real
_atom_type_scat_dispersion_imag
_atom_type_scat_source
C C 0.0033 0.0016 'International Tables Vol C Tables 4.2.6.8 and 6.1.1.4'
H H 0.0000 0.0000 'International Tables Vol C Tables 4.2.6.8 and 6.1.1.4'
N N 0.0061 0.0033 'International Tables Vol C Tables 4.2.6.8 and 6.1.1.4'
O O 0.0106 0.0060 'International Tables Vol C Tables 4.2.6.8 and 6.1.1.4'
Cu Cu 0.3201 1.2651 'International Tables Vol C Tables 4.2.6.8 and 6.1.1.4'

loop_
_geom_angle_atom_site_label_1
_geom_angle_atom_site_label_2
_geom_angle_atom_site_label_3
_geom_angle_site_symmetry_1
_geom_angle_site_symmetry_3
_geom_angle
O1 Cu1 O4 . 1_565 88.45(5)
O1 Cu1 N1 . . 163.90(6)
O4 Cu1 N1 1_565 . 91.76(6)
O1 Cu1 N2 . . 97.13(5)
O4 Cu1 N2 1_565 . 166.84(6)
N1 Cu1 N2 . . 86.18(6)
C7 O1 Cu1 . . 104.60(10)
C10 O4 Cu1 . 1_545 106.76(11)
H8WA O8 H8WB . . 116(3)
H6WA O6 H6WB . . 102(2)
C5 N2 C3 . . 112.06(15)
C5 N2 C2 . . 109.96(14)
C3 N2 C2 . . 109.50(14)
C5 N2 Cu1 . . 113.15(11)
C3 N2 Cu1 . . 107.65(11)
C2 N2 Cu1 . . 104.19(10)
H7WB O7 H7WA . . 101(5)
C1 N1 Cu1 . . 110.11(12)
C1 N1 H7A . . 108.2(16)
Cu1 N1 H7A . . 105.0(16)
C1 N1 H7B . . 112.5(16)
Cu1 N1 H7B . . 106.4(15)
H7A N1 H7B . . 114(2)
H5WA O5 H5WB . . 105(3)
C7 C8 C9 . . 113.13(14)
C7 C8 H8A . . 109.0
C9 C8 H8A . . 109.0
C7 C8 H8B . . 109.0
C9 C8 H8B . . 109.0
H8A C8 H8B . . 107.8
O3 C10 O4 . . 121.96(17)
O3 C10 C9 . . 121.95(16)
O4 C10 C9 . . 116.07(15)
O2 C7 O1 . . 122.06(15)
O2 C7 C8 . . 121.10(15)
O1 C7 C8 . . 116.81(14)
C10 C9 C8 . . 113.84(14)
C10 C9 H9A . . 108.8
C8 C9 H9A . . 108.8
C10 C9 H9B . . 108.8
C8 C9 H9B . . 108.8
H9A C9 H9B . . 107.7
N2 C3 C4 . . 114.32(17)
N2 C3 H3A . . 108.7
C4 C3 H3A . . 108.7
N2 C3 H3B . . 108.7
C4 C3 H3B . . 108.7
H3A C3 H3B . . 107.6
N2 C2 C1 . . 110.27(15)
N2 C2 H2A . . 109.6
C1 C2 H2A . . 109.6
N2 C2 H2B . . 109.6
C1 C2 H2B . . 109.6
H2A C2 H2B . . 108.1
N2 C5 C6 . . 115.26(17)
N2 C5 H5A . . 108.5
C6 C5 H5A . . 108.5
N2 C5 H5B . . 108.5
C6 C5 H5B . . 108.5
H5A C5 H5B . . 107.5
C3 C4 H4A . . 109.5
C3 C4 H4B . . 109.5
H4A C4 H4B . . 109.5
C3 C4 H4C . . 109.5
H4A C4 H4C . . 109.5
H4B C4 H4C . . 109.5
N1 C1 C2 . . 108.50(15)
N1 C1 H1A . . 110.0
C2 C1 H1A . . 110.0
N1 C1 H1B . . 110.0
C2 C1 H1B . . 110.0
H1A C1 H1B . . 108.4
C5 C6 H6A . . 109.5
C5 C6 H6B . . 109.5
H6A C6 H6B . . 109.5
C5 C6 H6C . . 109.5
H6A C6 H6C . . 109.5
H6B C6 H6C . . 109.5

loop_
_geom_bond_atom_site_label_1
_geom_bond_atom_site_label_2
_geom_bond_site_symmetry_2
_geom_bond_distance
Cu1 O1 . 1.9689(12)
Cu1 O4 1_565 1.9839(13)
Cu1 N1 . 1.9914(16)
Cu1 N2 . 2.0547(14)
O2 C7 . 1.247(2)
O1 C7 . 1.274(2)
O4 C10 . 1.277(2)
O3 C10 . 1.229(2)
O8 H8WA . 0.877(18)
O8 H8WB . 0.902(17)
O6 H6WA . 0.847(17)
O6 H6WB . 0.865(18)
N2 C5 . 1.490(2)
N2 C3 . 1.494(2)
N2 C2 . 1.496(2)
O7 H7WB . 0.91(2)
O7 H7WA . 0.885(18)
N1 C1 . 1.472(2)
N1 H7A . 0.84(2)
N1 H7B . 0.88(3)
O5 H5WA . 0.79(3)
O5 H5WB . 0.85(3)
C8 C7 . 1.510(2)
C8 C9 . 1.516(2)
C8 H8A . 0.9700
C8 H8B . 0.9700
C10 C9 . 1.513(2)
C9 H9A . 0.9700
C9 H9B . 0.9700
C3 C4 . 1.506(3)
C3 H3A . 0.9700
C3 H3B . 0.9700
C2 C1 . 1.505(3)
C2 H2A . 0.9700
C2 H2B . 0.9700
C5 C6 . 1.523(3)
C5 H5A . 0.9700
C5 H5B . 0.9700
C4 H4A . 0.9600
C4 H4B . 0.9600
C4 H4C . 0.9600
C1 H1A . 0.9700
C1 H1B . 0.9700
C6 H6A . 0.9600
C6 H6B . 0.9600
C6 H6C . 0.9600

loop_
_geom_hbond_atom_site_label_D
_geom_hbond_atom_site_label_H
_geom_hbond_atom_site_label_A
_geom_hbond_site_symmetry_A
_geom_hbond_distance_DH
_geom_hbond_distance_HA
_geom_hbond_distance_DA
_geom_hbond_angle_DHA
O6 H6WA O1 . 0.847(17) 2.017(18) 2.857(2) 171(3)
O6 H6WB O7 . 0.865(18) 1.99(2) 2.832(2) 166(3)
O7 H7WB O8 . 0.91(2) 1.99(4) 2.831(3) 153(7)
O7 H7WA O3 . 0.885(18) 1.961(19) 2.831(2) 167(3)
O5 H5WB O4 . 0.85(3) 1.91(3) 2.763(2) 174(3)
C8 H8A O6 . 0.97 2.92 3.628(2) 130.4
C8 H8A O7 . 0.97 2.92 3.763(2) 146.2
C5 H5A O1 . 0.97 2.59 3.032(2) 108.0
C4 H4C O1 . 0.96 2.94 3.554(3) 122.9
C8 H8B O5 2_654 0.97 2.70 3.434(2) 132.5
C3 H3A O8 2_755 0.97 2.76 3.665(3) 155.1
C2 H2A O8 2_755 0.97 2.88 3.793(3) 156.4
O5 H5WA O2 3_645 0.79(3) 2.05(3) 2.847(2) 178(3)
C5 H5B O5 3_645 0.97 2.67 3.568(3) 155.0
C2 H2B O5 3_645 0.97 2.71 3.603(3) 152.8
C4 H4A O8 1_565 0.96 2.88 3.774(3) 155.8
C4 H4C O3 1_565 0.96 2.74 3.517(3) 138.3
C1 H1B O6 4_566 0.97 2.67 3.418(3) 134.0
C6 H6C O6 4_556 0.96 2.99 3.698(3) 131.7
C6 H6C O7 4_556 0.96 2.97 3.863(3) 155.3
N1 H7A O2 3_655 0.84(2) 2.34(3) 3.162(2) 166(2)
N1 H7B O5 3_655 0.88(3) 2.10(3) 2.941(3) 160(2)
O8 H8WA O6 3_755 0.877(18) 2.19(4) 2.795(2) 125(4)
O8 H8WB O7 3_745 0.902(17) 1.922(18) 2.824(3) 178(3)

loop_
_geom_torsion_atom_site_label_1
_geom_torsion_atom_site_label_2
_geom_torsion_atom_site_label_3
_geom_torsion_atom_site_label_4
_geom_torsion_site_symmetry_1
_geom_torsion
Cu1 O4 C10 O3 1_545 -3.0(2)
Cu1 O4 C10 C9 1_545 175.82(11)
Cu1 O1 C7 O2 . -5.97(19)
Cu1 O1 C7 C8 . 171.91(12)
C9 C8 C7 O2 . -26.7(2)
C9 C8 C7 O1 . 155.35(15)
O3 C10 C9 C8 . -14.5(2)
O4 C10 C9 C8 . 166.67(14)
C7 C8 C9 C10 . -65.18(19)
C5 N2 C3 C4 . 54.9(2)
C2 N2 C3 C4 . 177.19(18)
Cu1 N2 C3 C4 . -70.13(19)
C5 N2 C2 C1 . -163.71(16)
C3 N2 C2 C1 . 72.75(19)
Cu1 N2 C2 C1 . -42.16(17)
C3 N2 C5 C6 . 60.3(2)
C2 N2 C5 C6 . -61.8(2)
Cu1 N2 C5 C6 . -177.80(15)
Cu1 N1 C1 C2 . -32.42(19)
N2 C2 C1 N1 . 50.7(2)

_cod_database_fobs_code 2020782
